data_2235267
loop_
_publ_author_name
'Archana, R.'
'Yamuna, E.'
'Rajendra Prasad, K. J.'
'Thiruvalluvar, A.'
'Butcher, R. J.'
'Gupta, Sushil K.'
'\"Ozt\"urk Yildirim, Sema'

_publ_section_title
;
 2-Chloro-7,8,9,10-tetrahydrocyclohepta[<i>b</i>]indol-6(5<i>H</i>)-one
;
_journal_coeditor_code TK5099
_journal_issue 6
_journal_name_full 'Acta Crystallographica Section E'
_journal_page_first o1887
_journal_paper_doi 10.1107/S1600536812022945
_journal_volume 68
_journal_year 2012
_chemical_formula_iupac 'C13 H12 Cl N O'
_chemical_formula_moiety 'C13 H12 Cl N O'
_chemical_formula_structural 'C13 H12 Cl N O'
_chemical_formula_sum 'C13 H12 Cl N O'
_chemical_formula_weight 233.69
_chemical_melting_point 389
_chemical_name_systematic
;
2-Chloro-7,8,9,10-tetrahydrocyclohepta[<i>b</i>]indol-6(5<i>H</i>)-one
;
_space_group_IT_number 14
_symmetry_cell_setting monoclinic
_symmetry_space_group_name_Hall '-P 2yn'
_symmetry_space_group_name_H-M 'P 1 21/n 1'
_atom_sites_solution_hydrogens geom
_atom_sites_solution_primary direct
_atom_sites_solution_secondary difmap
_cell_angle_alpha 90
_cell_angle_beta 92.767(3)
_cell_angle_gamma 90
_cell_formula_units_Z 4
_cell_length_a 11.6354(4)
_cell_length_b 6.3798(2)
_cell_length_c 14.4513(5)
_cell_measurement_reflns_used 2495
_cell_measurement_temperature 150(2)
_cell_measurement_theta_max 28.3587
_cell_measurement_theta_min 3.1867
_cell_volume 1071.49(6)
_computing_cell_refinement 'CrysAlis PRO (Agilent, 2011)'
_computing_data_collection 'CrysAlis PRO (Agilent, 2011)'
_computing_data_reduction 'CrysAlis PRO (Agilent, 2011)'
_computing_molecular_graphics
;
ORTEP-3 (Farrugia, 1997) and PLATON (Spek, 2009)
;
_computing_publication_material 'PLATON (Spek, 2009)'
_computing_structure_refinement 'SHELXL97 (Sheldrick, 2008)'
_computing_structure_solution 'SHELXS97 (Sheldrick, 2008)'
_diffrn_ambient_temperature 150(2)
_diffrn_detector_area_resol_mean 10.5081
_diffrn_measured_fraction_theta_full 0.998
_diffrn_measured_fraction_theta_max 0.840
_diffrn_measurement_device_type 'Agilent Xcalibur Ruby Gemini'
_diffrn_measurement_method '\w scans'
_diffrn_radiation_monochromator graphite
_diffrn_radiation_source 'Enhance (Mo) X-ray Source'
_diffrn_radiation_type MoK\a
_diffrn_radiation_wavelength 0.71073
_diffrn_reflns_av_R_equivalents 0.0259
_diffrn_reflns_av_sigmaI/netI 0.0360
_diffrn_reflns_limit_h_max 15
_diffrn_reflns_limit_h_min -14
_diffrn_reflns_limit_k_max 7
_diffrn_reflns_limit_k_min -8
_diffrn_reflns_limit_l_max 19
_diffrn_reflns_limit_l_min -12
_diffrn_reflns_number 4977
_diffrn_reflns_theta_full 25.00
_diffrn_reflns_theta_max 28.42
_diffrn_reflns_theta_min 3.49
_exptl_absorpt_coefficient_mu 0.331
_exptl_absorpt_correction_T_max 0.9072
_exptl_absorpt_correction_T_min 0.8789
_exptl_absorpt_correction_type multi-scan
_exptl_absorpt_process_details
;
CrysAlis PRO (Agilent, 2011)
;
_exptl_crystal_colour colourless
_exptl_crystal_density_diffrn 1.449
_exptl_crystal_density_method 'Not Measured'
_exptl_crystal_description block
_exptl_crystal_F_000 488
_exptl_crystal_size_max 0.40
_exptl_crystal_size_mid 0.30
_exptl_crystal_size_min 0.30
_refine_diff_density_max 0.269
_refine_diff_density_min -0.256
_refine_ls_extinction_method none
_refine_ls_goodness_of_fit_ref 1.037
_refine_ls_hydrogen_treatment mixed
_refine_ls_matrix_type full
_refine_ls_number_parameters 149
_refine_ls_number_reflns 2274
_refine_ls_number_restraints 0
_refine_ls_restrained_S_all 1.037
_refine_ls_R_factor_all 0.0532
_refine_ls_R_factor_gt 0.0392
_refine_ls_shift/su_max 0.001
_refine_ls_shift/su_max_lt 0.001
_refine_ls_shift/su_mean 0.001
_refine_ls_structure_factor_coef Fsqd
_refine_ls_weighting_details 'calc w=1/[\s^2^(Fo^2^)+(0.0373P)^2^+0.4689P] where P=(Fo^2^+2Fc^2^)/3'
_refine_ls_weighting_scheme calc
_refine_ls_wR_factor_gt 0.0876
_refine_ls_wR_factor_ref 0.0957
_reflns_number_gt 1836
_reflns_number_total 2274
_reflns_threshold_expression I>2\s(I)
_cod_data_source_file tk5099.cif
_cod_data_source_block I
_cod_original_sg_symbol_H-M 'P 21/n'
_cod_database_code 2235267
_cod_database_fobs_code 2235267

loop_
_symmetry_equiv_pos_site_id
_symmetry_equiv_pos_as_xyz
1 x,y,z
2 1/2-x,1/2+y,1/2-z
3 -x,-y,-z
4 1/2+x,1/2-y,1/2+z

loop_
_atom_site_aniso_label
_atom_site_aniso_U_11
_atom_site_aniso_U_22
_atom_site_aniso_U_33
_atom_site_aniso_U_12
_atom_site_aniso_U_13
_atom_site_aniso_U_23
Cl2 0.0376(3) 0.0460(3) 0.0233(2) 0.0078(2) 0.0001(2) -0.0094(2)
O6 0.0322(7) 0.0244(7) 0.0275(7) 0.0012(5) 0.0032(5) -0.0036(6)
N5 0.0242(8) 0.0205(8) 0.0229(8) 0.0027(7) 0.0009(6) -0.0004(7)
C1 0.0213(8) 0.0259(9) 0.0261(9) 0.0005(8) 0.0008(7) -0.0003(8)
C2 0.0241(9) 0.0336(10) 0.0209(9) -0.0007(8) 0.0026(7) -0.0058(8)
C3 0.0219(9) 0.0382(11) 0.0222(9) 0.0016(8) 0.0002(7) 0.0042(8)
C4 0.0231(8) 0.0269(10) 0.0267(9) 0.0039(8) 0.0013(7) 0.0035(8)
C4A 0.0182(8) 0.0245(9) 0.0242(9) -0.0027(7) 0.0016(7) -0.0005(8)
C5A 0.0187(8) 0.0209(9) 0.0235(8) -0.0033(7) 0.0003(6) 0.0007(7)
C6 0.0224(8) 0.0220(9) 0.0245(9) -0.0069(7) 0.0031(7) -0.0008(7)
C7 0.0322(9) 0.0287(10) 0.0208(9) -0.0034(8) -0.0011(7) 0.0004(8)
C8 0.0255(9) 0.0280(10) 0.0234(9) -0.0028(8) -0.0037(7) 0.0025(8)
C9 0.0259(9) 0.0229(9) 0.0269(9) 0.0003(7) -0.0039(8) 0.0035(8)
C10 0.0272(9) 0.0222(9) 0.0265(9) 0.0021(7) -0.0023(7) -0.0013(8)
C10A 0.0175(8) 0.0236(9) 0.0230(9) -0.0036(7) 0.0005(6) -0.0005(7)
C10B 0.0177(8) 0.0244(9) 0.0238(8) -0.0024(7) 0.0009(7) 0.0002(8)

loop_
_atom_site_type_symbol
_atom_site_label
_atom_site_fract_x
_atom_site_fract_y
_atom_site_fract_z
_atom_site_U_iso_or_equiv
_atom_site_thermal_displace_type
_atom_site_calc_flag
_atom_site_refinement_flags
_atom_site_occupancy
Cl Cl2 0.59361(4) -0.24239(8) 0.08648(3) 0.0357(2) Uani d . 1.000
O O6 0.57812(10) 0.3697(2) 0.60006(8) 0.0280(4) Uani d . 1.000
N N5 0.56976(12) 0.2648(3) 0.42004(10) 0.0225(5) Uani d . 1.000
C C1 0.63668(14) -0.1524(3) 0.26774(12) 0.0244(5) Uani d . 1.000
C C2 0.58717(14) -0.0838(3) 0.18511(12) 0.0262(5) Uani d . 1.000
C C3 0.53084(14) 0.1108(3) 0.17503(12) 0.0275(6) Uani d . 1.000
C C4 0.52189(15) 0.2416(3) 0.24985(12) 0.0256(5) Uani d . 1.000
C C4A 0.56937(14) 0.1720(3) 0.33521(12) 0.0223(5) Uani d . 1.000
C C5A 0.62720(14) 0.1378(3) 0.48468(11) 0.0211(5) Uani d . 1.000
C C6 0.63461(14) 0.2152(3) 0.58029(12) 0.0229(5) Uani d . 1.000
C C7 0.71201(15) 0.1148(3) 0.65476(12) 0.0273(5) Uani d . 1.000
C C8 0.80230(15) -0.0440(3) 0.62766(12) 0.0258(5) Uani d . 1.000
C C9 0.75353(15) -0.2421(3) 0.58213(12) 0.0254(5) Uani d . 1.000
C C10 0.73457(16) -0.2246(3) 0.47726(12) 0.0254(5) Uani d . 1.000
C C10A 0.66477(13) -0.0419(3) 0.44109(12) 0.0214(5) Uani d . 1.000
C C10B 0.62718(14) -0.0218(3) 0.34549(12) 0.0220(5) Uani d . 1.000
H H1 0.67583 -0.28293 0.27228 0.0293 Uiso calc R 1.000
H H3 0.49882 0.15197 0.11609 0.0330 Uiso calc R 1.000
H H4 0.48492 0.37398 0.24388 0.0307 Uiso calc R 1.000
H H5 0.5389(17) 0.380(3) 0.4311(14) 0.031(6) Uiso d . 1.000
H H7A 0.66192 0.04481 0.69880 0.0328 Uiso calc R 1.000
H H7B 0.75270 0.22911 0.68916 0.0328 Uiso calc R 1.000
H H8A 0.85431 0.02420 0.58455 0.0309 Uiso calc R 1.000
H H8B 0.84908 -0.08411 0.68393 0.0309 Uiso calc R 1.000
H H9A 0.67922 -0.27558 0.60929 0.0305 Uiso calc R 1.000
H H9B 0.80688 -0.35980 0.59647 0.0305 Uiso calc R 1.000
H H10A 0.81089 -0.21821 0.44992 0.0305 Uiso calc R 1.000
H H10B 0.69653 -0.35477 0.45448 0.0305 Uiso calc R 1.000

loop_
_atom_type_symbol
_atom_type_description
_atom_type_scat_dispersion_real
_atom_type_scat_dispersion_imag
_atom_type_scat_source
C C 0.0033 0.0016 ' International Tables Vol C Tables 4.2.6.8 and 6.1.1.4'
H H 0.0000 0.0000 ' International Tables Vol C Tables 4.2.6.8 and 6.1.1.4'
Cl Cl 0.1484 0.1585 ' International Tables Vol C Tables 4.2.6.8 and 6.1.1.4'
N N 0.0061 0.0033 ' International Tables Vol C Tables 4.2.6.8 and 6.1.1.4'
O O 0.0106 0.0060 ' International Tables Vol C Tables 4.2.6.8 and 6.1.1.4'

loop_
_geom_angle_atom_site_label_1
_geom_angle_atom_site_label_2
_geom_angle_atom_site_label_3
_geom_angle
_geom_angle_publ_flag
C4A N5 C5A 109.50(16) no
C4A N5 H5 124.8(14) no
C5A N5 H5 125.7(14) no
C2 C1 C10B 117.39(17) no
Cl2 C2 C3 117.57(13) no
Cl2 C2 C1 119.41(14) no
C1 C2 C3 123.02(17) no
C2 C3 C4 120.45(16) no
C3 C4 C4A 117.35(17) no
N5 C4A C4 129.78(18) no
N5 C4A C10B 107.77(15) no
C4 C4A C10B 122.44(17) no
N5 C5A C6 116.33(16) no
C6 C5A C10A 134.44(16) no
N5 C5A C10A 109.23(15) no
O6 C6 C7 118.84(16) no
C5A C6 C7 122.28(16) no
O6 C6 C5A 118.86(16) no
C6 C7 C8 119.54(15) no
C7 C8 C9 114.57(15) no
C8 C9 C10 113.70(15) no
C9 C10 C10A 116.94(15) no
C5A C10A C10B 105.96(15) no
C10 C10A C10B 122.67(16) no
C5A C10A C10 131.32(16) no
C4A C10B C10A 107.53(16) no
C1 C10B C4A 119.33(16) no
C1 C10B C10A 133.14(17) no
C2 C1 H1 121.00 no
C10B C1 H1 121.00 no
C2 C3 H3 120.00 no
C4 C3 H3 120.00 no
C3 C4 H4 121.00 no
C4A C4 H4 121.00 no
C6 C7 H7A 107.00 no
C6 C7 H7B 107.00 no
C8 C7 H7A 107.00 no
C8 C7 H7B 107.00 no
H7A C7 H7B 107.00 no
C7 C8 H8A 109.00 no
C7 C8 H8B 109.00 no
C9 C8 H8A 109.00 no
C9 C8 H8B 109.00 no
H8A C8 H8B 108.00 no
C8 C9 H9A 109.00 no
C8 C9 H9B 109.00 no
C10 C9 H9A 109.00 no
C10 C9 H9B 109.00 no
H9A C9 H9B 108.00 no
C9 C10 H10A 108.00 no
C9 C10 H10B 108.00 no
C10A C10 H10A 108.00 no
C10A C10 H10B 108.00 no
H10A C10 H10B 107.00 no

loop_
_geom_bond_atom_site_label_1
_geom_bond_atom_site_label_2
_geom_bond_distance
_geom_bond_publ_flag
Cl2 C2 1.7525(19) no
O6 C6 1.226(2) no
N5 C4A 1.361(2) no
N5 C5A 1.384(2) no
N5 H5 0.837(19) no
C1 C10B 1.407(3) no
C1 C2 1.372(2) no
C2 C3 1.408(3) no
C3 C4 1.374(3) no
C4 C4A 1.399(2) no
C4A C10B 1.412(3) no
C5A C6 1.466(2) no
C5A C10A 1.389(3) no
C6 C7 1.512(2) no
C7 C8 1.524(3) no
C8 C9 1.522(3) no
C9 C10 1.525(2) no
C10 C10A 1.500(3) no
C10A C10B 1.435(2) no
C1 H1 0.9500 no
C3 H3 0.9500 no
C4 H4 0.9500 no
C7 H7A 0.9900 no
C7 H7B 0.9900 no
C8 H8A 0.9900 no
C8 H8B 0.9900 no
C9 H9A 0.9900 no
C9 H9B 0.9900 no
C10 H10A 0.9900 no
C10 H10B 0.9900 no

loop_
_geom_hbond_atom_site_label_D
_geom_hbond_atom_site_label_H
_geom_hbond_atom_site_label_A
_geom_hbond_site_symmetry_A
_geom_hbond_distance_DH
_geom_hbond_distance_HA
_geom_hbond_distance_DA
_geom_hbond_angle_DHA
_geom_hbond_publ_flag
N5 H5 O6 3_666 0.837(19) 2.13(2) 2.904(2) 153.2(19) yes
C9 H9A O6 1_545 0.99 2.55 3.228(2) 125 yes
C7 H7A Cg2 3_656 0.99 2.95 3.7969(19) 144 yes

loop_
_geom_torsion_atom_site_label_1
_geom_torsion_atom_site_label_2
_geom_torsion_atom_site_label_3
_geom_torsion_atom_site_label_4
_geom_torsion
_geom_torsion_publ_flag
C5A N5 C4A C4 -180.00(18) no
C5A N5 C4A C10B 0.65(19) no
C4A N5 C5A C6 -179.61(15) no
C4A N5 C5A C10A -0.2(2) no
C10B C1 C2 Cl2 -178.65(13) no
C10B C1 C2 C3 1.6(3) no
C2 C1 C10B C4A -0.8(2) no
C2 C1 C10B C10A 178.53(18) no
Cl2 C2 C3 C4 179.40(14) no
C1 C2 C3 C4 -0.8(3) no
C2 C3 C4 C4A -0.8(3) no
C3 C4 C4A N5 -177.70(17) no
C3 C4 C4A C10B 1.6(3) no
N5 C4A C10B C1 178.59(15) no
N5 C4A C10B C10A -0.87(19) no
C4 C4A C10B C1 -0.8(3) no
C4 C4A C10B C10A 179.72(16) no
N5 C5A C6 O6 9.5(2) no
N5 C5A C6 C7 -168.77(16) no
C10A C5A C6 O6 -169.76(18) no
C10A C5A C6 C7 12.0(3) no
N5 C5A C10A C10 177.14(17) no
N5 C5A C10A C10B -0.37(19) no
C6 C5A C10A C10 -3.6(3) no
C6 C5A C10A C10B 178.93(18) no
O6 C6 C7 C8 -166.26(16) no
C5A C6 C7 C8 12.0(3) no
C6 C7 C8 C9 -63.1(2) no
C7 C8 C9 C10 88.01(18) no
C8 C9 C10 C10A -52.9(2) no
C9 C10 C10A C5A 11.6(3) no
C9 C10 C10A C10B -171.28(16) no
C5A C10A C10B C1 -178.59(18) no
C5A C10A C10B C4A 0.75(19) no
C10 C10A C10B C1 3.6(3) no
C10 C10A C10B C4A -177.02(15) no

loop_
_cod_related_entry_id
_cod_related_entry_database
_cod_related_entry_code
1 ChemSpider 30657827
